data_4081384
loop_
_publ_author_name
'Guo, Zhiqiang'
'Liu, Qiao'
'Wei, Xuehong'
'Zhang, Yongbin'
'Tong, Hongbo'
'Chao, Jianbin'
'Guo, Jianping'
'Liu, Diansheng'

_publ_section_title
;
 2-Aminopyrrolyl Dilithium Compounds: Synthesis, Structural Diversity, and
 Catalytic Activity for Amidation of Aldehydes with Amines
;
_journal_issue 16
_journal_name_full Organometallics
_journal_page_first 4677
_journal_paper_doi 10.1021/om4006609
_journal_volume 32
_journal_year 2013
_chemical_formula_sum 'C26 H52 Li4 N8'
_chemical_formula_weight 504.52
_chemical_name_systematic
; 
 ? 
;
_space_group_IT_number 14
_symmetry_cell_setting monoclinic
_symmetry_space_group_name_Hall '-P 2ybc'
_symmetry_space_group_name_H-M 'P 1 21/c 1'
_atom_sites_solution_hydrogens geom
_atom_sites_solution_primary direct
_atom_sites_solution_secondary difmap
_audit_creation_method SHELXL-97
_cell_angle_alpha 90.00
_cell_angle_beta 104.494(9)
_cell_angle_gamma 90.00
_cell_formula_units_Z 4
_cell_length_a 9.678(4)
_cell_length_b 19.191(7)
_cell_length_c 18.617(7)
_cell_measurement_temperature 200(2)
_cell_volume 3348(2)
_computing_structure_refinement 'SHELXL-97 (Sheldrick, 2008)'
_computing_structure_solution 'SHELXS-97 (Sheldrick, 2008)'
_diffrn_ambient_temperature 200(2)
_diffrn_measured_fraction_theta_full 1.000
_diffrn_measured_fraction_theta_max 1.000
_diffrn_radiation_monochromator graphite
_diffrn_radiation_source 'fine-focus sealed tube'
_diffrn_radiation_type MoK\a
_diffrn_radiation_wavelength 0.71073
_diffrn_reflns_av_R_equivalents 0.1227
_diffrn_reflns_av_sigmaI/netI 0.1445
_diffrn_reflns_limit_h_max 11
_diffrn_reflns_limit_h_min -11
_diffrn_reflns_limit_k_max 21
_diffrn_reflns_limit_k_min -22
_diffrn_reflns_limit_l_max 15
_diffrn_reflns_limit_l_min -21
_diffrn_reflns_number 17790
_diffrn_reflns_theta_full 24.50
_diffrn_reflns_theta_max 24.50
_diffrn_reflns_theta_min 1.55
_exptl_absorpt_coefficient_mu 0.059
_exptl_absorpt_correction_T_max 0.9818
_exptl_absorpt_correction_T_min 0.9795
_exptl_absorpt_correction_type multi-scan
_exptl_absorpt_process_details sadabs
_exptl_crystal_density_diffrn 1.001
_exptl_crystal_density_method 'not measured'
_exptl_crystal_F_000 1104
_exptl_crystal_size_max 0.35
_exptl_crystal_size_mid 0.33
_exptl_crystal_size_min 0.31
_refine_diff_density_max 0.293
_refine_diff_density_min -0.239
_refine_diff_density_rms 0.036
_refine_ls_extinction_method SHELXL
_refine_ls_goodness_of_fit_ref 0.972
_refine_ls_hydrogen_treatment constr
_refine_ls_matrix_type full
_refine_ls_number_parameters 343
_refine_ls_number_reflns 5569
_refine_ls_number_restraints 37
_refine_ls_restrained_S_all 1.020
_refine_ls_R_factor_all 0.2396
_refine_ls_R_factor_gt 0.0743
_refine_ls_shift/su_max 0.000
_refine_ls_shift/su_mean 0.000
_refine_ls_structure_factor_coef Fsqd
_refine_ls_weighting_details 'calc w=1/[\s^2^(Fo^2^)+(0.1093P)^2^+0.0000P] where P=(Fo^2^+2Fc^2^)/3'
_refine_ls_weighting_scheme calc
_refine_ls_wR_factor_gt 0.1855
_refine_ls_wR_factor_ref 0.2712
_reflns_number_gt 1796
_reflns_number_total 5569
_reflns_threshold_expression >2sigma(I)
_cod_data_source_file om4006609_si_002.cif
_cod_data_source_block 2
_cod_original_sg_symbol_H-M P2(1)/c
_cod_database_code 4081384

loop_
_symmetry_equiv_pos_as_xyz
'x, y, z'
'-x, y+1/2, -z+1/2'
'-x, -y, -z'
'x, -y-1/2, z-1/2'

loop_
_atom_site_label
_atom_site_type_symbol
_atom_site_fract_x
_atom_site_fract_y
_atom_site_fract_z
_atom_site_U_iso_or_equiv
_atom_site_adp_type
_atom_site_occupancy
_atom_site_symmetry_multiplicity
_atom_site_calc_flag
_atom_site_refinement_flags
Li1 Li 0.2489(10) 0.8091(5) 0.2352(6) 0.082(3) Uani 1 1 d .
Li2 Li 0.3100(10) 0.6205(4) 0.1509(5) 0.067(3) Uani 1 1 d .
Li3 Li 0.1205(9) 0.7238(5) 0.0987(5) 0.069(3) Uani 1 1 d .
Li4 Li -0.0850(9) 0.8100(4) 0.0377(5) 0.060(2) Uani 1 1 d .
N1 N 0.3250(5) 0.7033(2) 0.2220(3) 0.0666(13) Uani 1 1 d .
N2 N 0.2971(4) 0.6925(2) 0.0744(2) 0.0580(11) Uani 1 1 d .
N3 N 0.0753(4) 0.8361(2) 0.1315(2) 0.0598(12) Uani 1 1 d .
N4 N -0.0849(4) 0.7223(2) 0.0935(2) 0.0581(11) Uani 1 1 d .
N5 N 0.4883(5) 0.5529(2) 0.1811(3) 0.0841(15) Uani 1 1 d U
N6 N 0.1898(5) 0.5368(2) 0.1794(3) 0.0792(14) Uani 1 1 d U
N7 N -0.0397(7) 0.8394(3) -0.0620(3) 0.0969(16) Uani 1 1 d U
N8 N -0.2527(6) 0.8836(3) 0.0152(3) 0.0832(14) Uani 1 1 d U
C1 C 0.3578(7) 0.7179(3) 0.2973(3) 0.0783(17) Uani 1 1 d .
H1A H 0.3212 0.6910 0.3346 0.094 Uiso 1 1 calc R
C2 C 0.4567(7) 0.7697(4) 0.3143(4) 0.090(2) Uani 1 1 d .
H2A H 0.5020 0.7881 0.3650 0.108 Uiso 1 1 calc R
C3 C 0.4905(6) 0.7886(3) 0.2487(4) 0.0815(19) Uani 1 1 d .
H3A H 0.5639 0.8234 0.2429 0.098 Uiso 1 1 calc R
C4 C 0.4091(6) 0.7465(3) 0.1936(3) 0.0604(14) Uani 1 1 d .
C5 C 0.4043(6) 0.7411(3) 0.1123(3) 0.0702(16) Uani 1 1 d .
H5A H 0.3841 0.7876 0.0891 0.084 Uiso 1 1 calc R
H5B H 0.4989 0.7259 0.1068 0.084 Uiso 1 1 calc R
C6 C 0.3176(6) 0.6778(3) 0.0012(3) 0.0781(17) Uani 1 1 d .
H6A H 0.4169 0.6619 0.0062 0.094 Uiso 1 1 calc R
H6B H 0.3035 0.7212 -0.0285 0.094 Uiso 1 1 calc R
C7 C 0.2164(7) 0.6231(3) -0.0389(3) 0.102(2) Uani 1 1 d .
H7A H 0.2339 0.6148 -0.0878 0.153 Uiso 1 1 calc R
H7B H 0.1180 0.6390 -0.0449 0.153 Uiso 1 1 calc R
H7C H 0.2313 0.5798 -0.0101 0.153 Uiso 1 1 calc R
C8 C 0.1449(6) 0.8962(3) 0.1612(4) 0.0743(17) Uani 1 1 d .
H8A H 0.1962 0.9281 0.1341 0.089 Uiso 1 1 calc R
C9 C 0.1231(6) 0.9100(3) 0.2297(4) 0.0791(18) Uani 1 1 d .
H9A H 0.1539 0.9528 0.2602 0.095 Uiso 1 1 calc R
C10 C 0.0342(6) 0.8575(3) 0.2443(3) 0.0743(17) Uani 1 1 d .
H10A H -0.0084 0.8547 0.2880 0.089 Uiso 1 1 calc R
C11 C 0.0047(5) 0.8142(3) 0.1831(3) 0.0572(14) Uani 1 1 d .
C12 C -0.0900(5) 0.7511(3) 0.1651(3) 0.0644(15) Uani 1 1 d .
H12A H -0.0584 0.7153 0.2041 0.077 Uiso 1 1 calc R
H12B H -0.1894 0.7642 0.1640 0.077 Uiso 1 1 calc R
C13 C -0.1933(6) 0.6683(3) 0.0732(3) 0.0772(17) Uani 1 1 d .
H13A H -0.2864 0.6874 0.0767 0.093 Uiso 1 1 calc R
H13B H -0.1686 0.6291 0.1087 0.093 Uiso 1 1 calc R
C14 C -0.2064(7) 0.6415(3) -0.0047(4) 0.110(2) Uani 1 1 d .
H14A H -0.2797 0.6052 -0.0162 0.164 Uiso 1 1 calc R
H14B H -0.1146 0.6221 -0.0082 0.164 Uiso 1 1 calc R
H14C H -0.2333 0.6800 -0.0401 0.164 Uiso 1 1 calc R
C15 C 0.4386(8) 0.5016(4) 0.2278(4) 0.133(2) Uani 1 1 d U
H15A H 0.4998 0.4596 0.2324 0.160 Uiso 1 1 calc R
H15B H 0.4517 0.5215 0.2781 0.160 Uiso 1 1 calc R
C16 C 0.2963(8) 0.4811(3) 0.2019(4) 0.126(2) Uani 1 1 d U
H16A H 0.2699 0.4533 0.2413 0.152 Uiso 1 1 calc R
H16B H 0.2895 0.4498 0.1588 0.152 Uiso 1 1 calc R
C17 C 0.6078(7) 0.5907(4) 0.2287(4) 0.118(3) Uani 1 1 d .
H17A H 0.6905 0.5597 0.2433 0.176 Uiso 1 1 calc R
H17B H 0.5808 0.6070 0.2732 0.176 Uiso 1 1 calc R
H17C H 0.6321 0.6308 0.2016 0.176 Uiso 1 1 calc R
C18 C 0.5304(7) 0.5247(4) 0.1170(4) 0.127(3) Uani 1 1 d .
H18A H 0.6120 0.4934 0.1339 0.191 Uiso 1 1 calc R
H18B H 0.5570 0.5629 0.0884 0.191 Uiso 1 1 calc R
H18C H 0.4503 0.4988 0.0858 0.191 Uiso 1 1 calc R
C19 C 0.1330(8) 0.5606(4) 0.2404(4) 0.128(3) Uani 1 1 d .
H19A H 0.0765 0.5233 0.2550 0.193 Uiso 1 1 calc R
H19B H 0.0722 0.6015 0.2245 0.193 Uiso 1 1 calc R
H19C H 0.2119 0.5732 0.2826 0.193 Uiso 1 1 calc R
C20 C 0.0738(7) 0.5100(3) 0.1197(4) 0.113(2) Uani 1 1 d .
H20A H 0.0259 0.4717 0.1385 0.170 Uiso 1 1 calc R
H20B H 0.1127 0.4930 0.0791 0.170 Uiso 1 1 calc R
H20C H 0.0051 0.5474 0.1013 0.170 Uiso 1 1 calc R
C21 C -0.1350(9) 0.8969(4) -0.0847(4) 0.143(2) Uani 1 1 d U
H21A H -0.0751 0.9373 -0.0905 0.172 Uiso 1 1 calc R
H21B H -0.1938 0.8854 -0.1349 0.172 Uiso 1 1 calc R
C22 C -0.2259(9) 0.9198(4) -0.0457(4) 0.136(2) Uani 1 1 d U
H22A H -0.3195 0.9260 -0.0818 0.163 Uiso 1 1 calc R
H22B H -0.1929 0.9669 -0.0276 0.163 Uiso 1 1 calc R
C23 C 0.1073(9) 0.8642(4) -0.0453(4) 0.131(3) Uani 1 1 d .
H23A H 0.1307 0.8787 -0.0914 0.197 Uiso 1 1 calc R
H23B H 0.1717 0.8266 -0.0222 0.197 Uiso 1 1 calc R
H23C H 0.1184 0.9039 -0.0113 0.197 Uiso 1 1 calc R
C24 C -0.0602(12) 0.7884(4) -0.1214(4) 0.194(5) Uani 1 1 d .
H24A H -0.0355 0.8093 -0.1646 0.290 Uiso 1 1 calc R
H24B H -0.1603 0.7736 -0.1352 0.290 Uiso 1 1 calc R
H24C H 0.0011 0.7480 -0.1046 0.290 Uiso 1 1 calc R
C25 C -0.2436(8) 0.9316(4) 0.0760(4) 0.147(3) Uani 1 1 d .
H25A H -0.3230 0.9648 0.0632 0.221 Uiso 1 1 calc R
H25B H -0.1529 0.9570 0.0854 0.221 Uiso 1 1 calc R
H25C H -0.2488 0.9057 0.1206 0.221 Uiso 1 1 calc R
C26 C -0.3945(8) 0.8526(4) -0.0042(5) 0.170(4) Uani 1 1 d .
H26A H -0.4667 0.8895 -0.0136 0.255 Uiso 1 1 calc R
H26B H -0.4070 0.8232 0.0368 0.255 Uiso 1 1 calc R
H26C H -0.4053 0.8240 -0.0489 0.255 Uiso 1 1 calc R

loop_
_atom_site_aniso_label
_atom_site_aniso_U_11
_atom_site_aniso_U_22
_atom_site_aniso_U_33
_atom_site_aniso_U_23
_atom_site_aniso_U_13
_atom_site_aniso_U_12
Li1 0.081(7) 0.068(6) 0.090(7) -0.017(5) 0.007(6) 0.008(5)
Li2 0.073(6) 0.062(5) 0.070(6) -0.009(5) 0.022(5) 0.002(5)
Li3 0.067(6) 0.073(6) 0.070(6) -0.009(5) 0.023(5) -0.012(5)
Li4 0.065(6) 0.061(5) 0.053(5) 0.002(4) 0.011(4) -0.001(4)
N1 0.088(3) 0.057(3) 0.056(3) -0.007(2) 0.021(3) -0.006(3)
N2 0.058(3) 0.067(3) 0.050(3) -0.002(2) 0.017(2) 0.001(2)
N3 0.065(3) 0.056(3) 0.056(3) 0.001(2) 0.009(2) -0.009(2)
N4 0.055(3) 0.063(3) 0.058(3) -0.009(2) 0.018(2) -0.010(2)
N5 0.077(3) 0.066(3) 0.104(4) 0.011(3) 0.015(3) 0.008(3)
N6 0.082(3) 0.060(3) 0.096(4) 0.008(3) 0.024(3) -0.005(3)
N7 0.114(4) 0.105(4) 0.077(4) 0.033(3) 0.034(3) 0.033(4)
N8 0.099(4) 0.076(3) 0.077(3) 0.017(3) 0.027(3) 0.016(3)
C1 0.100(5) 0.067(4) 0.067(5) -0.002(3) 0.018(4) 0.008(4)
C2 0.085(5) 0.090(5) 0.077(5) -0.023(4) -0.012(4) 0.011(4)
C3 0.065(4) 0.070(4) 0.100(5) -0.015(4) 0.003(4) -0.011(3)
C4 0.055(4) 0.059(3) 0.066(4) -0.003(3) 0.011(3) 0.002(3)
C5 0.058(4) 0.066(4) 0.091(5) 0.004(3) 0.027(3) 0.001(3)
C6 0.078(4) 0.099(5) 0.062(4) 0.012(4) 0.027(3) 0.022(4)
C7 0.110(5) 0.132(6) 0.062(4) -0.028(4) 0.018(4) -0.005(5)
C8 0.081(4) 0.059(4) 0.077(5) 0.005(3) 0.009(4) -0.009(3)
C9 0.078(5) 0.063(4) 0.086(5) -0.019(4) 0.002(4) 0.007(3)
C10 0.082(4) 0.076(4) 0.065(4) -0.015(4) 0.018(3) 0.009(4)
C11 0.060(4) 0.057(3) 0.054(4) 0.000(3) 0.012(3) 0.004(3)
C12 0.064(4) 0.067(4) 0.065(4) -0.003(3) 0.021(3) -0.003(3)
C13 0.061(4) 0.073(4) 0.103(5) -0.017(4) 0.030(4) -0.005(3)
C14 0.097(5) 0.116(5) 0.111(6) -0.058(5) 0.018(4) -0.029(4)
C15 0.120(5) 0.101(4) 0.157(5) 0.043(4) -0.004(4) 0.009(4)
C16 0.124(5) 0.086(4) 0.153(5) 0.036(4) 0.004(4) -0.008(4)
C17 0.092(5) 0.127(6) 0.111(5) -0.022(5) -0.018(4) 0.031(5)
C18 0.111(6) 0.132(6) 0.129(7) -0.044(5) 0.010(5) 0.031(5)
C19 0.178(8) 0.117(6) 0.118(6) -0.023(5) 0.090(6) -0.057(5)
C20 0.110(5) 0.105(5) 0.118(6) -0.015(5) 0.014(5) -0.031(4)
C21 0.163(6) 0.158(5) 0.121(5) 0.062(4) 0.059(4) 0.055(5)
C22 0.162(5) 0.124(5) 0.133(5) 0.046(4) 0.059(4) 0.059(4)
C23 0.130(7) 0.163(7) 0.115(6) 0.027(5) 0.057(6) -0.002(6)
C24 0.334(14) 0.182(9) 0.083(6) -0.053(6) 0.086(7) -0.057(9)
C25 0.159(7) 0.137(7) 0.128(7) -0.042(6) 0.002(6) 0.073(6)
C26 0.081(5) 0.145(7) 0.263(11) -0.012(7) 0.004(6) -0.018(5)

loop_
_atom_type_symbol
_atom_type_description
_atom_type_scat_dispersion_real
_atom_type_scat_dispersion_imag
_atom_type_scat_source
C C 0.0033 0.0016 'International Tables Vol C Tables 4.2.6.8 and 6.1.1.4'
H H 0.0000 0.0000 'International Tables Vol C Tables 4.2.6.8 and 6.1.1.4'
Li Li -0.0003 0.0001 'International Tables Vol C Tables 4.2.6.8 and 6.1.1.4'
N N 0.0061 0.0033 'International Tables Vol C Tables 4.2.6.8 and 6.1.1.4'

loop_
_geom_angle_atom_site_label_1
_geom_angle_atom_site_label_2
_geom_angle_atom_site_label_3
_geom_angle
N1 Li1 C1 36.6(2)
N1 Li1 C8 137.2(5)
C1 Li1 C8 173.6(6)
N1 Li1 C4 35.6(2)
C1 Li1 C4 58.5(3)
C8 Li1 C4 115.5(5)
N1 Li1 C9 166.6(5)
C1 Li1 C9 151.1(6)
C8 Li1 C9 35.3(2)
C4 Li1 C9 147.9(6)
N1 Li1 N3 108.2(4)
C1 Li1 N3 140.9(5)
C8 Li1 N3 35.5(2)
C4 Li1 N3 104.8(4)
C9 Li1 N3 59.7(3)
N1 Li1 C2 60.3(3)
C1 Li1 C2 35.0(2)
C8 Li1 C2 145.6(5)
C4 Li1 C2 58.5(3)
C9 Li1 C2 132.8(5)
N3 Li1 C2 163.1(6)
N1 Li1 C10 135.2(5)
C1 Li1 C10 126.6(5)
C8 Li1 C10 58.2(3)
C4 Li1 C10 161.2(5)
C9 Li1 C10 35.3(2)
N3 Li1 C10 59.2(3)
C2 Li1 C10 137.7(5)
N1 Li1 C11 109.1(4)
C1 Li1 C11 123.6(5)
C8 Li1 C11 57.2(3)
C4 Li1 C11 126.6(4)
C9 Li1 C11 57.9(3)
N3 Li1 C11 34.8(2)
C2 Li1 C11 156.3(6)
C10 Li1 C11 34.6(2)
N1 Li1 C3 59.9(3)
C1 Li1 C3 58.3(3)
C8 Li1 C3 118.6(5)
C4 Li1 C3 35.3(2)
C9 Li1 C3 131.4(5)
N3 Li1 C3 129.7(5)
C2 Li1 C3 35.0(2)
C10 Li1 C3 162.9(5)
C11 Li1 C3 160.8(5)
N2 Li2 N1 84.5(4)
N2 Li2 N5 121.5(5)
N1 Li2 N5 112.4(4)
N2 Li2 N6 140.6(5)
N1 Li2 N6 112.3(5)
N5 Li2 N6 86.0(4)
N4 Li3 N2 155.4(5)
N4 Li3 N3 76.8(3)
N2 Li3 N3 125.3(4)
N4 Li3 N1 124.4(4)
N2 Li3 N1 69.7(3)
N3 Li3 N1 93.4(3)
N4 Li4 N3 82.1(3)
N4 Li4 N7 136.4(5)
N3 Li4 N7 113.6(5)
N4 Li4 N8 124.9(5)
N3 Li4 N8 112.2(4)
N7 Li4 N8 88.0(4)
C4 N1 C1 105.2(5)
C4 N1 Li2 100.0(4)
C1 N1 Li2 140.5(4)
C4 N1 Li1 74.3(4)
C1 N1 Li1 72.4(4)
Li2 N1 Li1 144.9(4)
C4 N1 Li3 87.8(4)
C1 N1 Li3 140.9(4)
Li2 N1 Li3 68.9(3)
Li1 N1 Li3 76.2(3)
C5 N2 C6 109.6(4)
C5 N2 Li2 101.1(4)
C6 N2 Li2 122.9(4)
C5 N2 Li3 104.5(4)
C6 N2 Li3 127.3(4)
Li2 N2 Li3 87.1(4)
C11 N3 C8 104.7(4)
C11 N3 Li4 96.6(4)
C8 N3 Li4 136.3(4)
C11 N3 Li1 74.3(4)
C8 N3 Li1 70.7(4)
Li4 N3 Li1 152.9(4)
C11 N3 Li3 93.3(4)
C8 N3 Li3 141.2(4)
Li4 N3 Li3 72.9(3)
Li1 N3 Li3 82.1(3)
C13 N4 C12 108.7(4)
C13 N4 Li3 132.7(4)
C12 N4 Li3 102.4(4)
C13 N4 Li4 124.3(4)
C12 N4 Li4 99.3(4)
Li3 N4 Li4 83.2(4)
C18 N5 C17 109.9(5)
C18 N5 C15 115.8(6)
C17 N5 C15 107.5(6)
C18 N5 Li2 112.7(5)
C17 N5 Li2 109.0(4)
C15 N5 Li2 101.6(5)
C19 N6 C20 109.6(5)
C19 N6 C16 112.4(6)
C20 N6 C16 108.2(5)
C19 N6 Li2 107.1(4)
C20 N6 Li2 116.1(5)
C16 N6 Li2 103.4(4)
C21 N7 C24 109.8(6)
C21 N7 C23 109.5(6)
C24 N7 C23 108.8(7)
C21 N7 Li4 102.0(5)
C24 N7 Li4 118.4(5)
C23 N7 Li4 108.1(5)
C22 N8 C25 109.2(6)
C22 N8 C26 110.7(6)
C25 N8 C26 109.0(6)
C22 N8 Li4 101.7(5)
C25 N8 Li4 112.2(4)
C26 N8 Li4 113.9(5)
C2 C1 N1 110.7(6)
C2 C1 Li1 76.1(4)
N1 C1 Li1 71.0(4)
C2 C1 H1A 124.5
N1 C1 H1A 124.5
Li1 C1 H1A 124.5
C1 C2 C3 106.9(6)
C1 C2 Li1 68.9(4)
C3 C2 Li1 73.3(5)
C1 C2 H2A 126.4
C3 C2 H2A 126.4
Li1 C2 H2A 126.4
C4 C3 C2 106.5(6)
C4 C3 Li1 69.4(4)
C2 C3 Li1 71.8(5)
C4 C3 H3A 126.7
C2 C3 H3A 126.7
Li1 C3 H3A 126.7
N1 C4 C3 110.7(5)
N1 C4 C5 118.6(5)
C3 C4 C5 130.7(6)
N1 C4 Li1 70.1(4)
C3 C4 Li1 75.3(4)
C5 C4 Li1 122.2(4)
N2 C5 C4 112.0(5)
N2 C5 H5A 109.2
C4 C5 H5A 109.2
N2 C5 H5B 109.2
C4 C5 H5B 109.2
H5A C5 H5B 107.9
N2 C6 C7 112.1(5)
N2 C6 H6A 109.2
C7 C6 H6A 109.2
N2 C6 H6B 109.2
C7 C6 H6B 109.2
H6A C6 H6B 107.9
C6 C7 H7A 109.5
C6 C7 H7B 109.5
H7A C7 H7B 109.5
C6 C7 H7C 109.5
H7A C7 H7C 109.5
H7B C7 H7C 109.5
C9 C8 N3 111.2(5)
C9 C8 Li1 73.8(4)
N3 C8 Li1 73.8(4)
C9 C8 H8A 124.3
N3 C8 H8A 124.3
Li1 C8 H8A 124.3
C8 C9 C10 106.7(5)
C8 C9 Li1 70.9(4)
C10 C9 Li1 74.1(4)
C8 C9 H9A 126.4
C10 C9 H9A 126.4
Li1 C9 H9A 126.4
C11 C10 C9 106.5(5)
C11 C10 Li1 72.7(4)
C9 C10 Li1 70.6(4)
C11 C10 H10A 126.6
C9 C10 H10A 126.6
Li1 C10 H10A 126.6
N3 C11 C10 110.8(5)
N3 C11 C12 118.2(5)
C10 C11 C12 131.0(6)
N3 C11 Li1 70.9(4)
C10 C11 Li1 72.7(4)
C12 C11 Li1 124.0(4)
N4 C12 C11 110.6(4)
N4 C12 H12A 109.5
C11 C12 H12A 109.5
N4 C12 H12B 109.5
C11 C12 H12B 109.5
H12A C12 H12B 108.1
N4 C13 C14 111.8(5)
N4 C13 H13A 109.2
C14 C13 H13A 109.2
N4 C13 H13B 109.2
C14 C13 H13B 109.2
H13A C13 H13B 107.9
C13 C14 H14A 109.5
C13 C14 H14B 109.5
H14A C14 H14B 109.5
C13 C14 H14C 109.5
H14A C14 H14C 109.5
H14B C14 H14C 109.5
C16 C15 N5 115.1(6)
C16 C15 H15A 108.5
N5 C15 H15A 108.5
C16 C15 H15B 108.5
N5 C15 H15B 108.5
H15A C15 H15B 107.5
C15 C16 N6 117.0(6)
C15 C16 H16A 108.1
N6 C16 H16A 108.1
C15 C16 H16B 108.1
N6 C16 H16B 108.1
H16A C16 H16B 107.3
N5 C17 H17A 109.5
N5 C17 H17B 109.5
H17A C17 H17B 109.5
N5 C17 H17C 109.5
H17A C17 H17C 109.5
H17B C17 H17C 109.5
N5 C18 H18A 109.5
N5 C18 H18B 109.5
H18A C18 H18B 109.5
N5 C18 H18C 109.5
H18A C18 H18C 109.5
H18B C18 H18C 109.5
N6 C19 H19A 109.5
N6 C19 H19B 109.5
H19A C19 H19B 109.5
N6 C19 H19C 109.5
H19A C19 H19C 109.5
H19B C19 H19C 109.5
N6 C20 H20A 109.5
N6 C20 H20B 109.5
H20A C20 H20B 109.5
N6 C20 H20C 109.5
H20A C20 H20C 109.5
H20B C20 H20C 109.5
C22 C21 N7 123.5(7)
C22 C21 H21A 106.4
N7 C21 H21A 106.4
C22 C21 H21B 106.4
N7 C21 H21B 106.4
H21A C21 H21B 106.5
C21 C22 N8 123.3(7)
C21 C22 H22A 106.5
N8 C22 H22A 106.5
C21 C22 H22B 106.5
N8 C22 H22B 106.5
H22A C22 H22B 106.5
N7 C23 H23A 109.5
N7 C23 H23B 109.5
H23A C23 H23B 109.5
N7 C23 H23C 109.5
H23A C23 H23C 109.5
H23B C23 H23C 109.5
N7 C24 H24A 109.5
N7 C24 H24B 109.5
H24A C24 H24B 109.5
N7 C24 H24C 109.5
H24A C24 H24C 109.5
H24B C24 H24C 109.5
N8 C25 H25A 109.5
N8 C25 H25B 109.5
H25A C25 H25B 109.5
N8 C25 H25C 109.5
H25A C25 H25C 109.5
H25B C25 H25C 109.5
N8 C26 H26A 109.5
N8 C26 H26B 109.5
H26A C26 H26B 109.5
N8 C26 H26C 109.5
H26A C26 H26C 109.5
H26B C26 H26C 109.5

loop_
_geom_bond_atom_site_label_1
_geom_bond_atom_site_label_2
_geom_bond_distance
Li1 N1 2.195(10)
Li1 C1 2.213(11)
Li1 C8 2.240(10)
Li1 C4 2.247(11)
Li1 C9 2.277(10)
Li1 N3 2.280(10)
Li1 C2 2.303(11)
Li1 C10 2.321(11)
Li1 C11 2.322(11)
Li1 C3 2.322(12)
Li2 N2 1.967(10)
Li2 N1 2.051(9)
Li2 N5 2.120(10)
Li2 N6 2.127(10)
Li3 N4 1.966(10)
Li3 N2 1.968(10)
Li3 N3 2.312(10)
Li3 N1 2.658(10)
Li4 N4 1.978(9)
Li4 N3 2.086(9)
Li4 N7 2.089(10)
Li4 N8 2.113(9)
N1 C4 1.358(6)
N1 C1 1.386(6)
N2 C5 1.442(6)
N2 C6 1.453(6)
N3 C11 1.378(6)
N3 C8 1.379(6)
N4 C13 1.454(6)
N4 C12 1.455(6)
N5 C18 1.458(7)
N5 C17 1.462(7)
N5 C15 1.472(8)
N6 C19 1.454(7)
N6 C20 1.461(7)
N6 C16 1.471(7)
N7 C21 1.432(8)
N7 C24 1.453(8)
N7 C23 1.458(8)
N8 C22 1.409(8)
N8 C25 1.444(7)
N8 C26 1.456(7)
C1 C2 1.361(7)
C1 H1A 1.0000
C2 C3 1.390(8)
C2 H2A 1.0000
C3 C4 1.386(7)
C3 H3A 1.0000
C4 C5 1.506(7)
C5 H5A 0.9900
C5 H5B 0.9900
C6 C7 1.501(7)
C6 H6A 0.9900
C6 H6B 0.9900
C7 H7A 0.9800
C7 H7B 0.9800
C7 H7C 0.9800
C8 C9 1.370(7)
C8 H8A 1.0000
C9 C10 1.396(7)
C9 H9A 1.0000
C10 C11 1.382(6)
C10 H10A 1.0000
C11 C12 1.505(6)
C12 H12A 0.9900
C12 H12B 0.9900
C13 C14 1.514(7)
C13 H13A 0.9900
C13 H13B 0.9900
C14 H14A 0.9800
C14 H14B 0.9800
C14 H14C 0.9800
C15 C16 1.397(8)
C15 H15A 0.9900
C15 H15B 0.9900
C16 H16A 0.9900
C16 H16B 0.9900
C17 H17A 0.9800
C17 H17B 0.9800
C17 H17C 0.9800
C18 H18A 0.9800
C18 H18B 0.9800
C18 H18C 0.9800
C19 H19A 0.9800
C19 H19B 0.9800
C19 H19C 0.9800
C20 H20A 0.9800
C20 H20B 0.9800
C20 H20C 0.9800
C21 C22 1.346(9)
C21 H21A 0.9900
C21 H21B 0.9900
C22 H22A 0.9900
C22 H22B 0.9900
C23 H23A 0.9800
C23 H23B 0.9800
C23 H23C 0.9800
C24 H24A 0.9800
C24 H24B 0.9800
C24 H24C 0.9800
C25 H25A 0.9800
C25 H25B 0.9800
C25 H25C 0.9800
C26 H26A 0.9800
C26 H26B 0.9800
C26 H26C 0.9800
